data_1503178
loop_
_publ_author_name
'Holloway, Chloe A.'
'Muratore, Michael E.'
'Storer, R. Lan'
'Dixon, Darren J.'

_publ_section_title
;
 Direct enantioselective Br\/onsted acid catalyzed N-acyliminium
 cyclization cascades of tryptamines and ketoacids.
;
_journal_issue 21
_journal_name_full 'Organic letters'
_journal_page_first 4720
_journal_page_last 4723
_journal_paper_doi 10.1021/ol101651t
_journal_volume 12
_journal_year 2010
_chemical_absolute_configuration ad
_chemical_formula_moiety 'C18 H19 Br1 N2 O1'
_chemical_formula_sum 'C18 H19 Br N2 O'
_chemical_formula_weight 359.27
_chemical_melting_point ?
_space_group_IT_number 5
_symmetry_cell_setting monoclinic
_symmetry_space_group_name_Hall 'C 2y'
_symmetry_space_group_name_H-M 'C 1 2 1'
_atom_sites_solution_hydrogens geom
_atom_sites_solution_primary direct
_audit_creation_date 10-06-14
_audit_creation_method CRYSTALS_ver_12.87
_cell_angle_alpha 90
_cell_angle_beta 120.2197(13)
_cell_angle_gamma 90
_cell_formula_units_Z 4
_cell_length_a 18.7232(4)
_cell_length_b 6.9539(2)
_cell_length_c 14.1450(4)
_cell_measurement_reflns_used 1825
_cell_measurement_temperature 150
_cell_measurement_theta_max 27
_cell_measurement_theta_min 5
_cell_volume 1591.39(8)
_computing_cell_refinement 'DENZO/SCALEPACK (Otwinowski & Minor, 1997)'
_computing_data_collection 'COLLECT (Nonius, 2001).'
_computing_data_reduction 'DENZO/SCALEPACK (Otwinowski & Minor, 1997)'
_computing_molecular_graphics 'CAMERON (Watkin et al., 1996)'
_computing_publication_material 'CRYSTALS (Betteridge et al., 2003)'
_computing_structure_refinement 'CRYSTALS (Betteridge et al., 2003)'
_computing_structure_solution 'SIR92 (Altomare et al., 1994)'
_diffrn_ambient_temperature 150
_diffrn_measured_fraction_theta_full 0.989
_diffrn_measured_fraction_theta_max 0.987
_diffrn_measurement_device 'Nonius KappaCCD'
_diffrn_measurement_device_type Area
_diffrn_measurement_method \w
_diffrn_radiation_monochromator graphite
_diffrn_radiation_type 'Mo K\a'
_diffrn_radiation_wavelength 0.71073
_diffrn_reflns_av_R_equivalents 0.068
_diffrn_reflns_limit_h_max 24
_diffrn_reflns_limit_h_min -23
_diffrn_reflns_limit_k_max 8
_diffrn_reflns_limit_k_min -9
_diffrn_reflns_limit_l_max 18
_diffrn_reflns_limit_l_min -18
_diffrn_reflns_number 7601
_diffrn_reflns_theta_full 26.897
_diffrn_reflns_theta_max 27.446
_diffrn_reflns_theta_min 5.375
_diffrn_standards_number 0
_exptl_absorpt_coefficient_mu 2.587
_exptl_absorpt_correction_T_max 0.89
_exptl_absorpt_correction_T_min 0.80
_exptl_absorpt_correction_type multi-scan
_exptl_absorpt_process_details 'DENZO/SCALEPACK (Otwinowski & Minor, 1997)'
_exptl_crystal_colour colourless
_exptl_crystal_density_diffrn 1.499
_exptl_crystal_density_method 'not measured'
_exptl_crystal_description plate
_exptl_crystal_F_000 736
_exptl_crystal_size_max 0.170
_exptl_crystal_size_mid 0.060
_exptl_crystal_size_min 0.045
_refine_diff_density_max 0.70
_refine_diff_density_min -1.07
_refine_ls_abs_structure_details 'Flack (1983), 0 Friedel-pairs'
_refine_ls_abs_structure_Flack -0.030(11)
_refine_ls_extinction_method None
_refine_ls_goodness_of_fit_ref 0.9334
_refine_ls_hydrogen_treatment none
_refine_ls_matrix_type full
_refine_ls_number_parameters 200
_refine_ls_number_reflns 3391
_refine_ls_number_restraints 1
_refine_ls_R_factor_all 0.0546
_refine_ls_R_factor_gt 0.0386
_refine_ls_shift/su_max 0.0020820
_refine_ls_shift/su_mean 0.8920991
_refine_ls_structure_factor_coef Fsqd
_refine_ls_weighting_details
;
 Method= Modified Sheldrick 
 w=1/[\s^2^(F^2^) + ( 0.02P)^2^ + 2.80P] 
 ,where P=(max(Fo^2^,0) + 2Fc^2^)/3 
;
_refine_ls_weighting_scheme calc
_refine_ls_wR_factor_all 0.0812
_refine_ls_wR_factor_gt 0.0730
_refine_ls_wR_factor_ref 0.0812
_reflns_limit_h_max 20
_reflns_limit_h_min -24
_reflns_limit_k_max 8
_reflns_limit_k_min -9
_reflns_limit_l_max 18
_reflns_limit_l_min 0
_reflns_number_gt 2808
_reflns_number_total 3391
_reflns_threshold_expression I>2.0\s(I)
_oxford_diffrn_Wilson_B_factor 2.40
_oxford_diffrn_Wilson_scale 26.99
_oxford_refine_ls_r_factor_ref 0.0546
_oxford_refine_ls_scale 0.19604(11)
_oxford_reflns_number_all 3391
_oxford_reflns_threshold_expression_ref I>-3.0\s(I)
_oxford_structure_analysis_title 001djd10
_cod_data_source_file ol101651t_si_001.cif
_cod_data_source_block 3c
_cod_depositor_comments
;
The following automatic conversions were performed:

'_chemical_melting_point' value 'not measured' was changed to '?' -
the value is undefined or not given.

'_symmetry_cell_setting' value
'Monoclinic' changed to 'monoclinic' according to
/home/saulius/struct/CIF-dictionaries/cif_core.dic dictionary named
'cif_core.dic' version 2.4.2 from 2011-04-26.

Automatic conversion script
Id: cif_fix_values 1715 2011-07-08 13:25:40Z adriana 
;
_cod_original_sg_symbol_H-M 'C 1 2 1 '
_cod_original_formula_sum 'C18 H19 Br1 N2 O1'
_cod_database_code 1503178

loop_
_symmetry_equiv_pos_as_xyz
x,y,z
x+1/2,y+1/2,z
-x,y,-z
-x+1/2,y+1/2,-z

loop_
_atom_site_label
_atom_site_type_symbol
_atom_site_fract_x
_atom_site_fract_y
_atom_site_fract_z
_atom_site_U_iso_or_equiv
_atom_site_occupancy
_atom_site_adp_type
_atom_site_refinement_flags_posn
Br1 Br 0.54156(2) 0.17418(13) 0.90615(3) 0.0346 1.0000 Uani .
C2 C 0.49056(19) 0.2133(5) 0.7522(3) 0.0225 1.0000 Uani .
C3 C 0.5049(2) 0.3891(5) 0.7156(3) 0.0263 1.0000 Uani .
C4 C 0.4657(2) 0.4278(5) 0.6047(3) 0.0262 1.0000 Uani .
C5 C 0.4124(2) 0.2886(5) 0.5327(3) 0.0212 1.0000 Uani .
N6 N 0.36376(19) 0.2918(4) 0.4200(3) 0.0223 1.0000 Uani .
C7 C 0.3211(2) 0.1207(5) 0.3862(3) 0.0191 1.0000 Uani .
C8 C 0.3403(2) 0.0051(5) 0.4749(3) 0.0187 1.0000 Uani .
C9 C 0.3998(2) 0.1112(5) 0.5702(3) 0.0183 1.0000 Uani .
C10 C 0.4400(2) 0.0734(5) 0.6827(3) 0.0219 1.0000 Uani .
C11 C 0.3018(2) -0.1877(5) 0.4672(3) 0.0237 1.0000 Uani .
C12 C 0.2318(2) -0.2248(5) 0.3499(3) 0.0235 1.0000 Uani .
N13 N 0.25123(18) -0.1432(4) 0.2708(2) 0.0184 1.0000 Uani .
C14 C 0.2592(2) 0.0691(5) 0.2696(3) 0.0181 1.0000 Uani .
C15 C 0.2929(2) 0.0929(5) 0.1890(3) 0.0212 1.0000 Uani .
C16 C 0.3487(2) -0.0830(5) 0.2168(3) 0.0231 1.0000 Uani .
C17 C 0.3079(3) -0.2327(6) 0.2523(4) 0.0215 1.0000 Uani .
O18 O 0.3257(2) -0.4046(4) 0.2678(3) 0.0311 1.0000 Uani .
C19 C 0.17817(17) 0.1764(8) 0.2337(2) 0.0238 1.0000 Uani .
C20 C 0.1126(2) 0.1505(8) 0.1131(3) 0.0317 1.0000 Uani .
C21 C 0.1482(2) 0.2061(7) 0.0413(3) 0.0328 1.0000 Uani .
C22 C 0.2230(2) 0.0820(5) 0.0684(3) 0.0258 1.0000 Uani .
H31 H 0.5404 0.4772 0.7662 0.0318 1.0000 Uiso R
H41 H 0.4741 0.5425 0.5790 0.0313 1.0000 Uiso R
H61 H 0.3580 0.3881 0.3778 0.0288 1.0000 Uiso R
H101 H 0.4328 -0.0424 0.7095 0.0251 1.0000 Uiso R
H111 H 0.3447 -0.2846 0.4879 0.0291 1.0000 Uiso R
H112 H 0.2801 -0.1916 0.5165 0.0289 1.0000 Uiso R
H121 H 0.2247 -0.3644 0.3409 0.0291 1.0000 Uiso R
H122 H 0.1810 -0.1646 0.3384 0.0285 1.0000 Uiso R
H151 H 0.3235 0.2133 0.2032 0.0254 1.0000 Uiso R
H161 H 0.4030 -0.0511 0.2794 0.0285 1.0000 Uiso R
H162 H 0.3538 -0.1269 0.1559 0.0283 1.0000 Uiso R
H191 H 0.1917 0.3125 0.2449 0.0285 1.0000 Uiso R
H192 H 0.1552 0.1372 0.2792 0.0282 1.0000 Uiso R
H201 H 0.0653 0.2300 0.0964 0.0384 1.0000 Uiso R
H202 H 0.0960 0.0153 0.1014 0.0379 1.0000 Uiso R
H211 H 0.1632 0.3441 0.0514 0.0402 1.0000 Uiso R
H212 H 0.1091 0.1870 -0.0337 0.0398 1.0000 Uiso R
H221 H 0.2479 0.1208 0.0239 0.0316 1.0000 Uiso R
H222 H 0.2047 -0.0520 0.0528 0.0304 1.0000 Uiso R

loop_
_atom_site_aniso_label
_atom_site_aniso_U_11
_atom_site_aniso_U_22
_atom_site_aniso_U_33
_atom_site_aniso_U_23
_atom_site_aniso_U_13
_atom_site_aniso_U_12
Br1 0.0356(2) 0.0425(2) 0.01935(16) 0.0002(2) 0.00907(13) 0.0064(3)
C2 0.0151(15) 0.032(3) 0.0172(15) -0.0006(15) 0.0059(13) 0.0063(15)
C3 0.0196(18) 0.030(2) 0.0248(19) -0.0085(16) 0.0080(16) -0.0037(16)
C4 0.028(2) 0.0220(19) 0.030(2) -0.0019(16) 0.0156(18) -0.0043(15)
C5 0.0197(19) 0.023(2) 0.0187(19) -0.0015(15) 0.0075(16) -0.0031(15)
N6 0.0235(17) 0.0188(16) 0.0240(16) 0.0031(13) 0.0116(14) -0.0024(13)
C7 0.0195(17) 0.019(2) 0.0210(17) -0.0010(13) 0.0114(15) 0.0011(13)
C8 0.0202(18) 0.0135(17) 0.0211(17) -0.0008(14) 0.0094(15) -0.0011(14)
C9 0.0180(16) 0.0167(18) 0.0212(18) -0.0015(13) 0.0107(15) 0.0032(12)
C10 0.0216(18) 0.0260(19) 0.0222(18) 0.0042(15) 0.0140(16) 0.0065(15)
C11 0.030(2) 0.0200(19) 0.0248(19) 0.0038(15) 0.0164(17) -0.0041(15)
C12 0.0240(19) 0.0215(19) 0.029(2) 0.0009(16) 0.0169(17) -0.0028(15)
N13 0.0246(15) 0.0129(14) 0.0223(15) 0.0006(12) 0.0153(13) -0.0022(12)
C14 0.0160(16) 0.0185(18) 0.0182(17) -0.0024(14) 0.0075(14) -0.0020(14)
C15 0.0306(19) 0.0162(16) 0.0238(18) 0.0047(14) 0.0190(16) -0.0007(14)
C16 0.0233(19) 0.0218(19) 0.0271(19) 0.0036(16) 0.0149(16) 0.0034(15)
C17 0.024(2) 0.021(2) 0.020(2) 0.0037(16) 0.0119(17) 0.0033(16)
O18 0.0460(19) 0.0197(15) 0.0359(18) 0.0076(13) 0.0267(16) 0.0087(13)
C19 0.0212(15) 0.0242(16) 0.0240(15) 0.002(2) 0.0099(12) 0.002(2)
C20 0.0196(16) 0.039(3) 0.0285(18) 0.000(2) 0.0062(14) 0.008(2)
C21 0.037(2) 0.032(3) 0.0207(16) 0.0040(18) 0.0087(15) 0.0038(18)
C22 0.028(2) 0.0254(19) 0.0218(19) 0.0005(15) 0.0112(16) -0.0007(16)

loop_
_atom_type_symbol
_atom_type_scat_dispersion_real
_atom_type_scat_dispersion_imag
_atom_type_scat_Cromer_Mann_a1
_atom_type_scat_Cromer_Mann_b1
_atom_type_scat_Cromer_Mann_a2
_atom_type_scat_Cromer_Mann_b2
_atom_type_scat_Cromer_Mann_a3
_atom_type_scat_Cromer_Mann_b3
_atom_type_scat_Cromer_Mann_a4
_atom_type_scat_Cromer_Mann_b4
_atom_type_scat_Cromer_Mann_c
_atom_type_scat_source
C 0.0033 0.0016 2.3100 20.8439 1.0200 10.2075 1.5886 0.5687 0.8650 51.6512 0.2156 'International Tables Vol C 4.2.6.8 and 6.1.1.4'
H 0.0000 0.0000 0.4930 10.5109 0.3229 26.1257 0.1402 3.1424 0.0408 57.7998 0.0030 'International Tables Vol C 4.2.6.8 and 6.1.1.4'
N 0.0061 0.0033 12.2126 0.0057 3.1322 9.8933 2.0125 28.9975 1.1663 0.5826 -11.5290 'International Tables Vol C 4.2.6.8 and 6.1.1.4'
O 0.0106 0.0060 3.0485 13.2771 2.2868 5.7011 1.5463 0.3239 0.8670 32.9089 0.2508 'International Tables Vol C 4.2.6.8 and 6.1.1.4'
Br -0.2901 2.4595 17.1789 2.1723 5.2358 16.5796 5.6377 0.2609 3.9851 41.4328 2.9557 'International Tables Vol C 4.2.6.8 and 6.1.1.4'

loop_
_geom_angle_atom_site_label_1
_geom_angle_atom_site_label_2
_geom_angle_atom_site_label_3
_geom_angle
_geom_angle_publ_flag
Br1 C2 C3 117.8(3) yes
Br1 C2 C10 119.1(3) yes
C3 C2 C10 123.1(3) yes
C2 C3 C4 119.7(3) yes
C2 C3 H31 119.3 no
C4 C3 H31 121.0 no
C3 C4 C5 118.0(3) yes
C3 C4 H41 121.1 no
C5 C4 H41 120.9 no
C4 C5 N6 130.1(3) yes
C4 C5 C9 121.8(3) yes
N6 C5 C9 108.1(3) yes
C5 N6 C7 108.4(3) yes
C5 N6 H61 126.0 no
C7 N6 H61 125.4 no
N6 C7 C8 110.4(3) yes
N6 C7 C14 125.3(3) yes
C8 C7 C14 124.3(3) yes
C7 C8 C9 106.1(3) yes
C7 C8 C11 124.1(3) yes
C9 C8 C11 129.9(3) yes
C8 C9 C5 107.0(3) yes
C8 C9 C10 133.2(3) yes
C5 C9 C10 119.7(3) yes
C9 C10 C2 117.7(3) yes
C9 C10 H101 121.4 no
C2 C10 H101 120.9 no
C8 C11 C12 110.3(3) yes
C8 C11 H111 107.7 no
C12 C11 H111 109.6 no
C8 C11 H112 109.4 no
C12 C11 H112 109.5 no
H111 C11 H112 110.3 no
C11 C12 N13 111.0(3) yes
C11 C12 H121 107.1 no
N13 C12 H121 110.9 no
C11 C12 H122 109.9 no
N13 C12 H122 107.8 no
H121 C12 H122 110.2 no
C12 N13 C14 117.5(3) yes
C12 N13 C17 119.3(3) yes
C14 N13 C17 111.1(3) yes
C7 C14 N13 104.5(3) yes
C7 C14 C15 113.7(3) yes
N13 C14 C15 101.1(3) yes
C7 C14 C19 109.6(3) yes
N13 C14 C19 113.6(3) yes
C15 C14 C19 113.8(3) yes
C14 C15 C16 101.6(3) yes
C14 C15 C22 111.8(3) yes
C16 C15 C22 109.6(3) yes
C14 C15 H151 110.5 no
C16 C15 H151 112.3 no
C22 C15 H151 110.7 no
C15 C16 C17 104.1(3) yes
C15 C16 H161 108.4 no
C17 C16 H161 108.8 no
C15 C16 H162 112.7 no
C17 C16 H162 111.8 no
H161 C16 H162 110.7 no
C16 C17 N13 108.6(3) yes
C16 C17 O18 126.1(4) yes
N13 C17 O18 125.2(4) yes
C14 C19 C20 114.7(3) yes
C14 C19 H191 106.7 no
C20 C19 H191 107.0 no
C14 C19 H192 109.7 no
C20 C19 H192 109.3 no
H191 C19 H192 109.3 no
C19 C20 C21 109.8(3) yes
C19 C20 H201 109.1 no
C21 C20 H201 110.3 no
C19 C20 H202 108.1 no
C21 C20 H202 109.9 no
H201 C20 H202 109.5 no
C20 C21 C22 110.2(3) yes
C20 C21 H211 109.8 no
C22 C21 H211 110.9 no
C20 C21 H212 111.2 no
C22 C21 H212 107.3 no
H211 C21 H212 107.5 no
C15 C22 C21 114.3(3) yes
C15 C22 H221 106.3 no
C21 C22 H221 110.7 no
C15 C22 H222 107.6 no
C21 C22 H222 108.1 no
H221 C22 H222 109.8 no

loop_
_geom_bond_atom_site_label_1
_geom_bond_atom_site_label_2
_geom_bond_distance
_geom_bond_publ_flag
Br1 C2 1.907(3) yes
C2 C3 1.405(5) yes
C2 C10 1.368(5) yes
C3 C4 1.383(5) yes
C3 H31 0.922 no
C4 C5 1.395(5) yes
C4 H41 0.923 no
C5 N6 1.383(5) yes
C5 C9 1.408(5) yes
N6 C7 1.377(4) yes
N6 H61 0.867 no
C7 C8 1.377(5) yes
C7 C14 1.506(5) yes
C8 C9 1.445(5) yes
C8 C11 1.500(5) yes
C9 C10 1.401(5) yes
C10 H101 0.929 no
C11 C12 1.532(5) yes
C11 H111 0.974 no
C11 H112 0.969 no
C12 N13 1.455(4) yes
C12 H121 0.979 no
C12 H122 0.975 no
N13 C14 1.484(4) yes
N13 C17 1.364(5) yes
C14 C15 1.566(5) yes
C14 C19 1.530(5) yes
C15 C16 1.525(5) yes
C15 C22 1.543(5) yes
C15 H151 0.977 no
C16 C17 1.518(5) yes
C16 H161 0.981 no
C16 H162 0.964 no
C17 O18 1.230(4) yes
C19 C20 1.530(4) yes
C19 H191 0.972 no
C19 H192 0.976 no
C20 C21 1.519(5) yes
C20 H201 0.966 no
C20 H202 0.978 no
C21 C22 1.521(5) yes
C21 H211 0.990 no
C21 H212 0.947 no
C22 H221 0.992 no
C22 H222 0.978 no

loop_
_geom_hbond_atom_site_label_D
_geom_hbond_atom_site_label_H
_geom_hbond_atom_site_label_A
_geom_hbond_site_symmetry_A
_geom_hbond_angle_DHA
_geom_hbond_distance_DH
_geom_hbond_distance_HA
_geom_hbond_distance_DA
_geom_hbond_publ_flag
N6 H61 O18 1_565 171 0.87 1.98 2.838(6) yes
